data_4343251
loop_
_publ_author_name
'Chantarojsiri, Teera'
'Sun, Yujie'
'Long, Jeffrey R.'
'Chang, Christopher J.'

_publ_section_title
;
 Water-Soluble Iron(IV)-Oxo Complexes Supported by Pentapyridine Ligands:
 Axial Ligand Effects on Hydrogen Atom and Oxygen Atom Transfer
 Reactivity.
;
_journal_issue 12
_journal_name_full 'Inorganic chemistry'
_journal_page_first 5879
_journal_page_last 5887
_journal_paper_doi 10.1021/acs.inorgchem.5b00658
_journal_volume 54
_journal_year 2015
_chemical_formula_sum 'C34 H30 F6 Fe N6 O6 S2'
_chemical_formula_weight 852.61
_chemical_name_common tc78
_chemical_name_systematic
;
 ?
;
_space_group_crystal_system monoclinic
_space_group_IT_number 14
_space_group_name_Hall '-P 2yn'
_space_group_name_H-M_alt 'P 1 21/n 1'
_symmetry_space_group_name_Hall '-P 2yn'
_symmetry_space_group_name_H-M 'P 1 21/n 1'
_atom_sites_solution_hydrogens geom
_atom_sites_solution_primary iterative
_atom_sites_solution_secondary difmap
_audit_creation_method SHELXL-2014
_cell_angle_alpha 90
_cell_angle_beta 91.7320(10)
_cell_angle_gamma 90
_cell_formula_units_Z 4
_cell_length_a 9.1512(3)
_cell_length_b 16.8978(5)
_cell_length_c 22.2872(6)
_cell_measurement_temperature 100(2)
_cell_volume 3444.81(18)
_computing_molecular_graphics ORTEP-32
_computing_publication_material WinGX
_computing_structure_refinement 'SHELXL-2013 (Sheldrick, 2014)'
_computing_structure_solution SIR-2011
_diffrn_ambient_temperature 100(2)
_diffrn_detector_area_resol_mean 8.366
_diffrn_measured_fraction_theta_full 0.990
_diffrn_measured_fraction_theta_max 0.985
_diffrn_measurement_device_type 'BRUKER APEX-II CCD'
_diffrn_measurement_method 'phi and omega scans'
_diffrn_radiation_type MoK\a
_diffrn_radiation_wavelength 0.71073
_diffrn_reflns_av_unetI/netI 0.0407
_diffrn_reflns_laue_measured_fraction_full 0.990
_diffrn_reflns_laue_measured_fraction_max 0.985
_diffrn_reflns_limit_h_max 11
_diffrn_reflns_limit_h_min -11
_diffrn_reflns_limit_k_max 20
_diffrn_reflns_limit_k_min 0
_diffrn_reflns_limit_l_max 26
_diffrn_reflns_limit_l_min 0
_diffrn_reflns_number 6734
_diffrn_reflns_point_group_measured_fraction_full 0.990
_diffrn_reflns_point_group_measured_fraction_max 0.985
_diffrn_reflns_theta_full 25.000
_diffrn_reflns_theta_max 25.436
_diffrn_reflns_theta_min 1.513
_diffrn_source 'microfocus sealed tube'
_exptl_absorpt_coefficient_mu 0.649
_exptl_absorpt_correction_T_max 0.745211
_exptl_absorpt_correction_T_min 0.691638
_exptl_absorpt_correction_type multi-scan
_exptl_absorpt_process_details SADABS
_exptl_crystal_colour orange
_exptl_crystal_density_diffrn 1.644
_exptl_crystal_description block
_exptl_crystal_F_000 1744
_exptl_crystal_size_max 0.100
_exptl_crystal_size_mid 0.040
_exptl_crystal_size_min 0.030
_refine_diff_density_max 0.520
_refine_diff_density_min -0.448
_refine_diff_density_rms 0.102
_refine_ls_extinction_method none
_refine_ls_goodness_of_fit_ref 1.075
_refine_ls_hydrogen_treatment constr
_refine_ls_matrix_type full
_refine_ls_number_parameters 498
_refine_ls_number_reflns 6734
_refine_ls_number_restraints 0
_refine_ls_restrained_S_all 1.075
_refine_ls_R_factor_all 0.0545
_refine_ls_R_factor_gt 0.0471
_refine_ls_shift/su_max 0.006
_refine_ls_shift/su_mean 0.000
_refine_ls_structure_factor_coef Fsqd
_refine_ls_weighting_details 'w=1/[\s^2^(Fo^2^)+(0.0879P)^2^+5.4522P] where P=(Fo^2^+2Fc^2^)/3'
_refine_ls_weighting_scheme calc
_refine_ls_wR_factor_gt 0.1340
_refine_ls_wR_factor_ref 0.1410
_reflns_Friedel_coverage 0.000
_reflns_number_gt 6203
_reflns_number_total 6734
_reflns_threshold_expression 'I > 2\s(I)'
_cod_data_source_file ic5b00658_si_004.cif
_cod_data_source_block shelx
_cod_depositor_comments 'Adding full bibliography for 4343251--4343257.cif.'
_cod_database_code 4343251
_shelx_space_group_comment
;
The symmetry employed for this shelxl refinement is uniquely defined
by the following loop, which should always be used as a source of
symmetry information in preference to the above space-group names.
They are only intended as comments.
;
_shelx_estimated_absorpt_t_min 0.938
_shelx_estimated_absorpt_t_max 0.981
_shelxl_version_number 2014-1

loop_
_space_group_symop_operation_xyz
'x, y, z'
'-x+1/2, y+1/2, -z+1/2'
'-x, -y, -z'
'x-1/2, -y-1/2, z-1/2'

loop_
_atom_site_label
_atom_site_type_symbol
_atom_site_fract_x
_atom_site_fract_y
_atom_site_fract_z
_atom_site_U_iso_or_equiv
_atom_site_adp_type
_atom_site_occupancy
_atom_site_site_symmetry_order
_atom_site_calc_flag
_atom_site_refinement_flags_posn
_atom_site_refinement_flags_adp
C1 C 0.8381(5) 0.3802(3) 0.1158(2) 0.0162(10) Uani 1 1 d . .
H1 H 0.9392 0.3900 0.1106 0.019 Uiso 1 1 calc R U
C2 C 0.7550(6) 0.4404(3) 0.1386(2) 0.0204(11) Uani 1 1 d . .
H2 H 0.7989 0.4892 0.1501 0.024 Uiso 1 1 calc R U
C3 C 0.6065(6) 0.4285(3) 0.1445(2) 0.0212(11) Uani 1 1 d . .
H3 H 0.5461 0.4682 0.1611 0.025 Uiso 1 1 calc R U
C4 C 0.5493(6) 0.3566(3) 0.1253(2) 0.0193(11) Uani 1 1 d . .
H4 H 0.4472 0.3474 0.1274 0.023 Uiso 1 1 calc R U
C5 C 0.6382(5) 0.2980(3) 0.1030(2) 0.0137(10) Uani 1 1 d . .
C6 C 0.5780(5) 0.2192(3) 0.0776(2) 0.0152(9) Uani 1 1 d . .
C7 C 0.4125(5) 0.2191(3) 0.0785(2) 0.0186(9) Uani 1 1 d . .
H7A H 0.3742 0.2626 0.0536 0.028 Uiso 1 1 calc R U
H7B H 0.3812 0.2261 0.1198 0.028 Uiso 1 1 calc R U
H7C H 0.3752 0.1687 0.0627 0.028 Uiso 1 1 calc R U
C8 C 0.6310(5) 0.2093(3) 0.0130(2) 0.0117(9) Uani 1 1 d . .
C9 C 0.5315(5) 0.1979(3) -0.0342(2) 0.0168(10) Uani 1 1 d . .
H9 H 0.4298 0.1950 -0.0269 0.020 Uiso 1 1 calc R U
C10 C 0.5816(6) 0.1908(3) -0.0926(2) 0.0182(11) Uani 1 1 d . .
H10 H 0.5154 0.1811 -0.1254 0.022 Uiso 1 1 calc R U
C11 C 0.7296(5) 0.1984(3) -0.1014(2) 0.0166(10) Uani 1 1 d . .
H11 H 0.7674 0.1953 -0.1405 0.020 Uiso 1 1 calc R U
C12 C 0.8219(5) 0.2106(3) -0.0517(2) 0.0138(9) Uani 1 1 d . .
H12 H 0.9231 0.2182 -0.0581 0.017 Uiso 1 1 calc R U
C13 C 0.6426(5) 0.1519(3) 0.1163(2) 0.0131(10) Uani 1 1 d . .
C14 C 0.5535(5) 0.1002(3) 0.1469(2) 0.0154(10) Uani 1 1 d . .
H14 H 0.4503 0.1055 0.1430 0.018 Uiso 1 1 calc R U
C15 C 0.6127(5) 0.0418(3) 0.1826(2) 0.0155(10) Uani 1 1 d . .
C16 C 0.7632(5) 0.0354(3) 0.1859(2) 0.0144(10) Uani 1 1 d . .
H16 H 0.8080 -0.0048 0.2099 0.017 Uiso 1 1 calc R U
C17 C 0.8490(5) 0.0874(3) 0.1543(2) 0.0118(9) Uani 1 1 d . .
C18 C 0.5156(5) -0.0123(3) 0.2185(2) 0.0219(11) Uani 1 1 d . .
H18A H 0.4128 0.0011 0.2101 0.033 Uiso 1 1 calc R U
H18B H 0.5383 -0.0056 0.2614 0.033 Uiso 1 1 calc R U
H18C H 0.5330 -0.0675 0.2070 0.033 Uiso 1 1 calc R U
C19 C 1.1096(5) 0.1254(3) -0.0001(2) 0.0129(9) Uani 1 1 d . .
H19 H 1.0970 0.1688 -0.0269 0.016 Uiso 1 1 calc R U
C20 C 1.1938(5) 0.0625(3) -0.0182(2) 0.0153(10) Uani 1 1 d . .
H20 H 1.2370 0.0625 -0.0565 0.018 Uiso 1 1 calc R U
C21 C 1.2135(5) -0.0003(3) 0.0208(2) 0.0187(10) Uani 1 1 d . .
H21 H 1.2681 -0.0455 0.0094 0.022 Uiso 1 1 calc R U
C22 C 1.1524(5) 0.0036(3) 0.0765(2) 0.0159(10) Uani 1 1 d . .
H22 H 1.1655 -0.0390 0.1039 0.019 Uiso 1 1 calc R U
C23 C 1.0713(5) 0.0698(3) 0.0930(2) 0.0141(10) Uani 1 1 d . .
C24 C 1.0164(5) 0.0809(3) 0.1564(2) 0.0127(10) Uani 1 1 d . .
C25 C 1.0634(5) 0.0111(3) 0.1960(2) 0.0163(10) Uani 1 1 d . .
H25A H 1.0271 0.0187 0.2365 0.024 Uiso 1 1 calc R U
H25B H 1.1704 0.0077 0.1980 0.024 Uiso 1 1 calc R U
H25C H 1.0230 -0.0380 0.1790 0.024 Uiso 1 1 calc R U
C26 C 1.0853(5) 0.1581(3) 0.1798(2) 0.0129(10) Uani 1 1 d . .
C27 C 1.1824(5) 0.1580(3) 0.2290(2) 0.0165(10) Uani 1 1 d . .
H27 H 1.2001 0.1105 0.2508 0.020 Uiso 1 1 calc R U
C28 C 1.2533(5) 0.2271(3) 0.2462(2) 0.0172(10) Uani 1 1 d . .
H28 H 1.3210 0.2273 0.2794 0.021 Uiso 1 1 calc R U
C29 C 1.2238(5) 0.2956(3) 0.2143(2) 0.0146(9) Uani 1 1 d . .
H29 H 1.2699 0.3441 0.2253 0.018 Uiso 1 1 calc R U
C30 C 1.1251(5) 0.2919(3) 0.1660(2) 0.0136(9) Uani 1 1 d . .
H30 H 1.1065 0.3389 0.1436 0.016 Uiso 1 1 calc R U
C31 C 1.0885(5) 0.3402(3) 0.0029(2) 0.0163(10) Uani 1 1 d . .
C32 C 1.1561(6) 0.3976(3) -0.0360(2) 0.0241(12) Uani 1 1 d . .
H32A H 1.1633 0.4487 -0.0153 0.036 Uiso 1 1 calc R U
H32B H 1.0964 0.4036 -0.0730 0.036 Uiso 1 1 calc R U
H32C H 1.2541 0.3794 -0.0459 0.036 Uiso 1 1 calc R U
C100 C 0.7306(6) 0.2194(3) 0.2903(2) 0.0245(11) Uani 1 1 d . .
C101 C 0.6656(6) 0.4318(3) -0.0742(3) 0.0269(12) Uani 1 1 d . .
N1 N 0.7861(4) 0.3092(2) 0.10054(17) 0.0116(8) Uani 1 1 d . .
N2 N 0.7761(4) 0.2123(2) 0.00500(17) 0.0120(8) Uani 1 1 d . .
N3 N 0.7905(4) 0.1457(2) 0.11942(16) 0.0096(8) Uani 1 1 d . .
N4 N 1.0446(4) 0.1292(2) 0.05284(17) 0.0107(8) Uani 1 1 d . .
N5 N 1.0539(4) 0.2252(2) 0.14884(16) 0.0121(8) Uani 1 1 d . .
N6 N 1.0320(4) 0.2940(2) 0.03253(17) 0.0126(8) Uani 1 1 d . .
O1 O 0.7779(4) 0.3583(2) 0.33194(18) 0.0294(9) Uani 1 1 d . .
O2 O 0.5272(4) 0.3143(3) 0.3227(2) 0.0370(10) Uani 1 1 d . .
O3 O 0.6892(5) 0.2583(2) 0.39856(16) 0.0321(10) Uani 1 1 d . .
O4 O 0.8888(4) 0.5196(2) -0.08836(16) 0.0307(9) Uani 1 1 d . .
O5 O 0.7134(4) 0.5089(2) -0.17146(17) 0.0275(8) Uani 1 1 d . .
O6 O 0.8711(5) 0.3979(3) -0.14545(18) 0.0362(10) Uani 1 1 d . .
F1 F 0.6449(4) 0.1552(2) 0.29405(17) 0.0452(10) Uani 1 1 d . .
F2 F 0.7233(6) 0.2436(3) 0.23379(14) 0.0593(12) Uani 1 1 d . .
F3 F 0.8665(4) 0.1957(2) 0.30200(18) 0.0456(10) Uani 1 1 d . .
F4 F 0.5946(4) 0.4911(2) -0.04859(15) 0.0377(8) Uani 1 1 d . .
F5 F 0.5653(4) 0.3864(2) -0.10175(18) 0.0486(10) Uani 1 1 d . .
F6 F 0.7298(4) 0.3900(2) -0.02993(15) 0.0405(9) Uani 1 1 d . .
S1 S 0.67456(13) 0.29642(7) 0.34114(5) 0.0152(3) Uani 1 1 d . .
S2 S 0.80007(13) 0.46867(7) -0.12599(5) 0.0173(3) Uani 1 1 d . .
Fe1 Fe 0.91568(7) 0.22003(4) 0.07642(3) 0.00972(17) Uani 1 1 d . .

loop_
_atom_site_aniso_label
_atom_site_aniso_U_11
_atom_site_aniso_U_22
_atom_site_aniso_U_33
_atom_site_aniso_U_23
_atom_site_aniso_U_13
_atom_site_aniso_U_12
C1 0.016(2) 0.016(2) 0.016(2) 0.0018(19) -0.0024(19) 0.0014(19)
C2 0.029(3) 0.014(2) 0.018(3) -0.0036(19) 0.001(2) 0.001(2)
C3 0.022(3) 0.021(3) 0.020(3) 0.000(2) -0.002(2) 0.010(2)
C4 0.018(2) 0.021(3) 0.018(3) 0.000(2) 0.003(2) 0.003(2)
C5 0.015(2) 0.017(2) 0.009(2) 0.0020(19) 0.0005(18) -0.0017(19)
C6 0.019(2) 0.014(2) 0.013(2) 0.0002(19) 0.0029(19) -0.002(2)
C7 0.021(2) 0.021(2) 0.013(2) -0.002(2) -0.001(2) 0.002(2)
C8 0.015(2) 0.007(2) 0.013(2) -0.0016(17) -0.0038(18) -0.0006(18)
C9 0.014(2) 0.016(2) 0.019(3) 0.002(2) -0.0046(19) 0.0016(19)
C10 0.020(3) 0.022(2) 0.012(2) 0.0007(19) -0.009(2) -0.001(2)
C11 0.023(3) 0.018(2) 0.009(2) 0.0022(18) -0.0007(19) 0.001(2)
C12 0.018(2) 0.012(2) 0.011(2) 0.0023(18) -0.0022(18) 0.0009(19)
C13 0.013(2) 0.012(2) 0.014(2) -0.0055(18) -0.0032(18) -0.0030(18)
C14 0.010(2) 0.022(3) 0.014(2) -0.003(2) 0.0025(18) -0.0017(19)
C15 0.017(2) 0.011(2) 0.019(3) -0.005(2) 0.003(2) -0.0017(19)
C16 0.022(2) 0.013(2) 0.008(2) -0.0006(18) 0.0011(19) -0.005(2)
C17 0.014(2) 0.013(2) 0.009(2) -0.0031(18) -0.0046(18) -0.0004(19)
C18 0.019(3) 0.021(3) 0.026(3) 0.003(2) 0.010(2) -0.005(2)
C19 0.013(2) 0.013(2) 0.012(2) -0.0010(18) -0.0022(18) -0.0009(19)
C20 0.011(2) 0.016(2) 0.018(3) -0.0070(19) -0.0007(19) -0.0023(19)
C21 0.015(2) 0.015(2) 0.026(3) -0.009(2) -0.001(2) 0.003(2)
C22 0.017(2) 0.017(2) 0.014(2) 0.0008(19) -0.0013(19) 0.0023(19)
C23 0.012(2) 0.016(2) 0.014(2) 0.0007(19) -0.0013(18) -0.0019(18)
C24 0.010(2) 0.010(2) 0.018(3) 0.000(2) -0.0001(18) -0.0016(18)
C25 0.015(2) 0.019(2) 0.015(2) 0.002(2) 0.0004(19) 0.002(2)
C26 0.013(2) 0.013(2) 0.012(2) -0.0028(18) 0.0034(18) -0.0006(19)
C27 0.017(2) 0.022(2) 0.009(2) 0.0000(19) -0.0025(19) 0.002(2)
C28 0.016(2) 0.027(3) 0.008(2) -0.0061(19) -0.0013(18) -0.001(2)
C29 0.017(2) 0.012(2) 0.015(2) -0.0043(18) 0.0024(18) -0.0025(19)
C30 0.014(2) 0.013(2) 0.013(2) -0.0029(18) 0.0018(18) 0.0007(19)
C31 0.019(3) 0.015(2) 0.015(2) -0.003(2) -0.002(2) 0.003(2)
C32 0.039(3) 0.017(2) 0.017(3) 0.001(2) 0.004(2) -0.007(2)
C100 0.028(3) 0.031(3) 0.015(3) -0.002(2) 0.003(2) 0.002(3)
C101 0.027(3) 0.025(3) 0.029(3) 0.005(2) 0.002(2) -0.004(2)
N1 0.0104(19) 0.0129(19) 0.0116(19) 0.0004(15) -0.0009(15) 0.0013(16)
N2 0.0136(18) 0.0108(18) 0.0115(19) 0.0009(15) -0.0019(15) 0.0005(16)
N3 0.0113(19) 0.0142(19) 0.0031(17) -0.0024(14) -0.0009(15) -0.0001(16)
N4 0.0071(18) 0.0116(19) 0.0133(19) -0.0016(16) -0.0033(15) -0.0011(15)
N5 0.0131(18) 0.0144(19) 0.0089(18) -0.0015(16) 0.0030(15) 0.0024(16)
N6 0.0164(19) 0.0107(19) 0.0106(19) -0.0024(17) -0.0018(15) 0.0003(16)
O1 0.0218(19) 0.0220(19) 0.044(2) 0.0018(17) -0.0048(17) -0.0083(16)
O2 0.0187(19) 0.033(2) 0.059(3) -0.006(2) -0.0029(19) -0.0002(18)
O3 0.062(3) 0.0221(19) 0.0125(18) -0.0010(15) 0.0084(19) 0.0034(19)
O4 0.035(2) 0.032(2) 0.025(2) -0.0069(17) -0.0002(17) -0.0193(18)
O5 0.028(2) 0.030(2) 0.025(2) 0.0034(16) 0.0015(16) 0.0036(17)
O6 0.035(2) 0.041(2) 0.033(2) -0.0201(19) -0.0020(18) 0.0154(19)
F1 0.056(2) 0.0289(19) 0.052(2) -0.0216(17) 0.0136(19) -0.0139(18)
F2 0.103(3) 0.065(3) 0.0102(17) -0.0022(17) 0.006(2) 0.013(3)
F3 0.0326(19) 0.047(2) 0.058(2) -0.0124(19) 0.0042(17) 0.0181(18)
F4 0.0345(18) 0.051(2) 0.0285(17) 0.0060(16) 0.0162(15) 0.0161(17)
F5 0.038(2) 0.044(2) 0.064(3) 0.007(2) -0.0056(19) -0.0253(18)
F6 0.048(2) 0.0392(19) 0.0343(19) 0.0233(16) -0.0053(16) 0.0041(17)
S1 0.0173(6) 0.0135(6) 0.0148(6) -0.0022(5) 0.0006(5) -0.0001(5)
S2 0.0174(6) 0.0203(6) 0.0141(6) -0.0056(5) 0.0004(5) -0.0013(5)
Fe1 0.0097(3) 0.0105(3) 0.0089(3) -0.0004(3) -0.0014(2) -0.0002(3)

loop_
_atom_type_symbol
_atom_type_description
_atom_type_scat_dispersion_real
_atom_type_scat_dispersion_imag
_atom_type_scat_source
C C 0.0033 0.0016 'International Tables Vol C Tables 4.2.6.8 and 6.1.1.4'
H H 0.0000 0.0000 'International Tables Vol C Tables 4.2.6.8 and 6.1.1.4'
N N 0.0061 0.0033 'International Tables Vol C Tables 4.2.6.8 and 6.1.1.4'
O O 0.0106 0.0060 'International Tables Vol C Tables 4.2.6.8 and 6.1.1.4'
F F 0.0171 0.0103 'International Tables Vol C Tables 4.2.6.8 and 6.1.1.4'
S S 0.1246 0.1234 'International Tables Vol C Tables 4.2.6.8 and 6.1.1.4'
Fe Fe 0.3463 0.8444 'International Tables Vol C Tables 4.2.6.8 and 6.1.1.4'

loop_
_geom_angle_atom_site_label_1
_geom_angle_atom_site_label_2
_geom_angle_atom_site_label_3
_geom_angle
N1 C1 C2 124.3(5)
N1 C1 H1 117.9
C2 C1 H1 117.9
C1 C2 C3 118.9(5)
C1 C2 H2 120.5
C3 C2 H2 120.5
C2 C3 C4 117.4(5)
C2 C3 H3 121.3
C4 C3 H3 121.3
C5 C4 C3 121.2(5)
C5 C4 H4 119.4
C3 C4 H4 119.4
N1 C5 C4 120.5(5)
N1 C5 C6 116.6(4)
C4 C5 C6 122.9(4)
C7 C6 C13 111.2(4)
C7 C6 C5 110.0(4)
C13 C6 C5 107.9(4)
C7 C6 C8 110.8(4)
C13 C6 C8 108.5(4)
C5 C6 C8 108.5(4)
C6 C7 H7A 109.5
C6 C7 H7B 109.5
H7A C7 H7B 109.5
C6 C7 H7C 109.5
H7A C7 H7C 109.5
H7B C7 H7C 109.5
N2 C8 C9 122.3(4)
N2 C8 C6 117.3(4)
C9 C8 C6 120.4(4)
C8 C9 C10 119.5(4)
C8 C9 H9 120.3
C10 C9 H9 120.3
C11 C10 C9 118.3(5)
C11 C10 H10 120.8
C9 C10 H10 120.8
C10 C11 C12 118.5(5)
C10 C11 H11 120.8
C12 C11 H11 120.8
N2 C12 C11 123.7(4)
N2 C12 H12 118.2
C11 C12 H12 118.2
N3 C13 C14 121.7(5)
N3 C13 C6 117.0(4)
C14 C13 C6 121.3(4)
C15 C14 C13 120.8(4)
C15 C14 H14 119.6
C13 C14 H14 119.6
C14 C15 C16 117.6(5)
C14 C15 C18 120.8(4)
C16 C15 C18 121.6(5)
C15 C16 C17 120.2(5)
C15 C16 H16 119.9
C17 C16 H16 119.9
N3 C17 C16 122.2(4)
N3 C17 C24 116.5(4)
C16 C17 C24 121.3(4)
C15 C18 H18A 109.5
C15 C18 H18B 109.5
H18A C18 H18B 109.5
C15 C18 H18C 109.5
H18A C18 H18C 109.5
H18B C18 H18C 109.5
N4 C19 C20 124.1(4)
N4 C19 H19 117.9
C20 C19 H19 117.9
C19 C20 C21 118.1(4)
C19 C20 H20 120.9
C21 C20 H20 120.9
C22 C21 C20 118.7(4)
C22 C21 H21 120.6
C20 C21 H21 120.6
C21 C22 C23 120.6(4)
C21 C22 H22 119.7
C23 C22 H22 119.7
N4 C23 C22 120.2(4)
N4 C23 C24 117.4(4)
C22 C23 C24 122.4(4)
C23 C24 C25 110.2(4)
C23 C24 C26 106.0(4)
C25 C24 C26 110.8(4)
C23 C24 C17 109.6(4)
C25 C24 C17 109.7(4)
C26 C24 C17 110.5(4)
C24 C25 H25A 109.5
C24 C25 H25B 109.5
H25A C25 H25B 109.5
C24 C25 H25C 109.5
H25A C25 H25C 109.5
H25B C25 H25C 109.5
N5 C26 C27 121.6(4)
N5 C26 C24 117.5(4)
C27 C26 C24 120.9(4)
C28 C27 C26 120.1(4)
C28 C27 H27 120.0
C26 C27 H27 120.0
C29 C28 C27 118.8(4)
C29 C28 H28 120.6
C27 C28 H28 120.6
C28 C29 C30 118.3(4)
C28 C29 H29 120.8
C30 C29 H29 120.8
N5 C30 C29 123.7(4)
N5 C30 H30 118.1
C29 C30 H30 118.1
N6 C31 C32 178.2(5)
C31 C32 H32A 109.5
C31 C32 H32B 109.5
H32A C32 H32B 109.5
C31 C32 H32C 109.5
H32A C32 H32C 109.5
H32B C32 H32C 109.5
F2 C100 F3 107.5(5)
F2 C100 F1 107.2(5)
F3 C100 F1 106.9(5)
F2 C100 S1 111.5(4)
F3 C100 S1 112.0(4)
F1 C100 S1 111.4(3)
F4 C101 F5 107.0(5)
F4 C101 F6 106.9(5)
F5 C101 F6 108.5(4)
F4 C101 S2 111.2(4)
F5 C101 S2 112.0(4)
F6 C101 S2 111.0(4)
C1 N1 C5 117.4(4)
C1 N1 Fe1 122.5(3)
C5 N1 Fe1 120.1(3)
C12 N2 C8 117.4(4)
C12 N2 Fe1 122.4(3)
C8 N2 Fe1 120.2(3)
C17 N3 C13 117.5(4)
C17 N3 Fe1 121.2(3)
C13 N3 Fe1 121.3(3)
C19 N4 C23 118.0(4)
C19 N4 Fe1 123.0(3)
C23 N4 Fe1 119.0(3)
C30 N5 C26 117.5(4)
C30 N5 Fe1 123.1(3)
C26 N5 Fe1 119.2(3)
C31 N6 Fe1 172.8(4)
O1 S1 O2 115.2(2)
O1 S1 O3 114.3(2)
O2 S1 O3 114.4(3)
O1 S1 C100 103.6(2)
O2 S1 C100 104.7(3)
O3 S1 C100 102.4(2)
O6 S2 O4 115.0(3)
O6 S2 O5 115.2(2)
O4 S2 O5 114.7(2)
O6 S2 C101 103.1(3)
O4 S2 C101 102.5(2)
O5 S2 C101 103.8(2)
N6 Fe1 N3 177.89(16)
N6 Fe1 N1 89.36(16)
N3 Fe1 N1 89.52(15)
N6 Fe1 N2 89.30(16)
N3 Fe1 N2 88.80(15)
N1 Fe1 N2 83.95(15)
N6 Fe1 N4 91.44(16)
N3 Fe1 N4 89.68(15)
N1 Fe1 N4 179.20(16)
N2 Fe1 N4 96.12(15)
N6 Fe1 N5 92.01(16)
N3 Fe1 N5 89.89(15)
N1 Fe1 N5 96.56(15)
N2 Fe1 N5 178.59(16)
N4 Fe1 N5 83.35(15)

loop_
_geom_bond_atom_site_label_1
_geom_bond_atom_site_label_2
_geom_bond_distance
C1 N1 1.331(6)
C1 C2 1.376(7)
C1 H1 0.9500
C2 C3 1.384(8)
C2 H2 0.9500
C3 C4 1.386(7)
C3 H3 0.9500
C4 C5 1.383(7)
C4 H4 0.9500
C5 N1 1.370(6)
C5 C6 1.542(7)
C6 C7 1.515(7)
C6 C13 1.533(7)
C6 C8 1.543(6)
C7 H7A 0.9800
C7 H7B 0.9800
C7 H7C 0.9800
C8 N2 1.346(6)
C8 C9 1.384(7)
C9 C10 1.398(7)
C9 H9 0.9500
C10 C11 1.381(7)
C10 H10 0.9500
C11 C12 1.388(7)
C11 H11 0.9500
C12 N2 1.343(6)
C12 H12 0.9500
C13 N3 1.357(6)
C13 C14 1.388(7)
C14 C15 1.371(7)
C14 H14 0.9500
C15 C16 1.381(7)
C15 C18 1.518(7)
C16 C17 1.386(7)
C16 H16 0.9500
C17 N3 1.355(6)
C17 C24 1.535(6)
C18 H18A 0.9800
C18 H18B 0.9800
C18 H18C 0.9800
C19 N4 1.339(6)
C19 C20 1.381(6)
C19 H19 0.9500
C20 C21 1.381(7)
C20 H20 0.9500
C21 C22 1.379(7)
C21 H21 0.9500
C22 C23 1.397(7)
C22 H22 0.9500
C23 N4 1.362(6)
C23 C24 1.526(7)
C24 C25 1.528(7)
C24 C26 1.533(6)
C25 H25A 0.9800
C25 H25B 0.9800
C25 H25C 0.9800
C26 N5 1.353(6)
C26 C27 1.391(7)
C27 C28 1.383(7)
C27 H27 0.9500
C28 C29 1.381(7)
C28 H28 0.9500
C29 C30 1.386(7)
C29 H29 0.9500
C30 N5 1.350(6)
C30 H30 0.9500
C31 N6 1.155(6)
C31 C32 1.451(7)
C32 H32A 0.9800
C32 H32B 0.9800
C32 H32C 0.9800
C100 F2 1.323(6)
C100 F3 1.325(6)
C100 F1 1.343(6)
C100 S1 1.810(5)
C101 F4 1.332(7)
C101 F5 1.332(7)
C101 F6 1.336(7)
C101 S2 1.822(6)
N1 Fe1 2.001(4)
N2 Fe1 2.015(4)
N3 Fe1 1.968(4)
N4 Fe1 2.016(4)
N5 Fe1 2.022(4)
N6 Fe1 1.928(4)
O1 S1 1.428(4)
O2 S1 1.430(4)
O3 S1 1.435(4)
O4 S2 1.436(4)
O5 S2 1.438(4)
O6 S2 1.435(4)
